data_4331283
loop_
_publ_author_name
'Qingsong Dong'
'Yanxia Zhao'
'Yuanting Su'
'Ji-Hu Su'
'Biao Wu'
'Xiao-Juan Yang'

_publ_contact_author_address
; Lanzhou Institute of Chemical Physics, 
Chinese Academy of Sciences, Lanzhou 730000, P. R. China
;
_publ_contact_author_email yangxj@lzb.ac.cn
_publ_contact_author_fax +86-931-4968286
_publ_contact_author_name 'Xiao-Juan, Yang'
_publ_contact_author_phone +86-931-4968286
_publ_section_title
;
 Synthesis and Reactivity of Nickel Hydride Complexes of an \a-Diimine
 Ligand
;
_journal_name_full 'Inorganic Chemistry'
_journal_page_first 13162
_journal_page_last 13170
_journal_paper_doi 10.1021/ic301392p
_journal_volume 51
_journal_year 2012
_chemical_formula_sum 'C68 H112 N4 Na Ni2 O6'
_chemical_formula_weight 1221.99
_chemical_name_systematic
; 
 ? 
;
_space_group_IT_number 14
_symmetry_cell_setting monoclinic
_symmetry_space_group_name_Hall '-P 2ybc'
_symmetry_space_group_name_H-M 'P 1 21/c 1'
_atom_sites_solution_hydrogens geom
_atom_sites_solution_primary direct
_atom_sites_solution_secondary difmap
_audit_creation_method SHELXL-97
_cell_angle_alpha 90.00
_cell_angle_beta 95.471(6)
_cell_angle_gamma 90.00
_cell_formula_units_Z 4
_cell_length_a 13.267(5)
_cell_length_b 34.656(13)
_cell_length_c 17.117(7)
_cell_measurement_temperature 296(2)
_cell_volume 7834(5)
_computing_cell_refinement 'Bruker SMART'
_computing_data_collection 'Bruker SMART APEX II'
_computing_data_reduction 'Bruker SAINT'
_computing_molecular_graphics SHELXTL
_computing_publication_material SHELXTL
_computing_structure_refinement 'SHELXL-97 (Sheldrick, 2008)'
_computing_structure_solution 'SHELXS-97 (Sheldrick, 2008)'
_diffrn_ambient_temperature 296(2)
_diffrn_measured_fraction_theta_full 0.982
_diffrn_measured_fraction_theta_max 0.982
_diffrn_measurement_device_type 'Bruker APEX II area detector'
_diffrn_measurement_method '\w scan'
_diffrn_radiation_monochromator graphite
_diffrn_radiation_source 'fine-focus sealed tube'
_diffrn_radiation_type MoK\a
_diffrn_radiation_wavelength 0.71073
_diffrn_reflns_av_R_equivalents 0.0852
_diffrn_reflns_av_sigmaI/netI 0.0915
_diffrn_reflns_limit_h_max 14
_diffrn_reflns_limit_h_min -15
_diffrn_reflns_limit_k_max 41
_diffrn_reflns_limit_k_min -41
_diffrn_reflns_limit_l_max 20
_diffrn_reflns_limit_l_min -20
_diffrn_reflns_number 51755
_diffrn_reflns_theta_full 25.35
_diffrn_reflns_theta_max 25.35
_diffrn_reflns_theta_min 1.18
_exptl_absorpt_coefficient_mu 0.530
_exptl_absorpt_correction_T_max 0.899
_exptl_absorpt_correction_T_min 0.871
_exptl_absorpt_correction_type multi-scan
_exptl_absorpt_process_details SADABS
_exptl_crystal_colour dark-purple
_exptl_crystal_density_diffrn 1.036
_exptl_crystal_description block
_exptl_crystal_F_000 2552.0
_exptl_crystal_size_max 0.26
_exptl_crystal_size_mid 0.25
_exptl_crystal_size_min 0.20
_platon_squeeze_details
;
;
_refine_diff_density_max 0.683
_refine_diff_density_min -0.439
_refine_diff_density_rms 0.074
_refine_ls_extinction_coef 0.00017(10)
_refine_ls_extinction_expression Fc^*^=kFc[1+0.001xFc^2^\l^3^/sin(2\q)]^-1/4^
_refine_ls_extinction_method SHELXL
_refine_ls_goodness_of_fit_ref 1.017
_refine_ls_hydrogen_treatment mixed
_refine_ls_matrix_type full
_refine_ls_number_parameters 765
_refine_ls_number_reflns 14089
_refine_ls_number_restraints 0
_refine_ls_restrained_S_all 1.017
_refine_ls_R_factor_all 0.1072
_refine_ls_R_factor_gt 0.0668
_refine_ls_shift/su_max 0.001
_refine_ls_shift/su_mean 0.000
_refine_ls_structure_factor_coef Fsqd
_refine_ls_weighting_details 'calc w=1/[\s^2^(Fo^2^)+(0.0884P)^2^+3.9852P] where P=(Fo^2^+2Fc^2^)/3'
_refine_ls_weighting_scheme calc
_refine_ls_wR_factor_gt 0.1652
_refine_ls_wR_factor_ref 0.1827
_reflns_number_gt 9091
_reflns_number_total 14089
_reflns_threshold_expression >2sigma(I)
_cod_data_source_file ic301392p_si_002_02.cif
_cod_data_source_block LNiHNaDME
_cod_database_code 4331283

loop_
_symmetry_equiv_pos_as_xyz
'x, y, z'
'-x, y+1/2, -z+1/2'
'-x, -y, -z'
'x, -y-1/2, z-1/2'

loop_
_atom_site_label
_atom_site_type_symbol
_atom_site_fract_x
_atom_site_fract_y
_atom_site_fract_z
_atom_site_U_iso_or_equiv
_atom_site_adp_type
_atom_site_occupancy
_atom_site_symmetry_multiplicity
_atom_site_calc_flag
_atom_site_refinement_flags
Ni1 Ni 0.31016(4) 0.372060(14) 0.32593(3) 0.02687(15) Uani 1 1 d .
Ni2 Ni 0.28903(4) 0.358547(14) 0.46132(3) 0.02625(15) Uani 1 1 d .
Na1 Na 0.83383(14) 0.36394(5) 0.86869(11) 0.0431(5) Uani 1 1 d .
O1 O 0.9458(3) 0.30999(10) 0.8578(2) 0.0550(9) Uani 1 1 d .
O2 O 0.7545(3) 0.31868(10) 0.7813(2) 0.0557(9) Uani 1 1 d .
O3 O 0.7720(2) 0.34191(9) 0.9846(2) 0.0495(9) Uani 1 1 d .
O4 O 0.6850(3) 0.39768(12) 0.8898(3) 0.0807(14) Uani 1 1 d .
O5 O 0.9595(3) 0.40496(11) 0.9308(2) 0.0689(11) Uani 1 1 d .
O6 O 0.8897(3) 0.40648(13) 0.7769(2) 0.0749(12) Uani 1 1 d .
N1 N 0.4178(2) 0.38191(9) 0.26052(19) 0.0264(8) Uani 1 1 d .
N2 N 0.2311(2) 0.37442(9) 0.2271(2) 0.0291(8) Uani 1 1 d .
N3 N 0.1896(2) 0.36106(9) 0.53534(19) 0.0265(8) Uani 1 1 d .
N4 N 0.3671(2) 0.33487(9) 0.54870(19) 0.0275(8) Uani 1 1 d .
C1 C 0.3880(3) 0.38424(11) 0.1836(2) 0.0263(9) Uani 1 1 d .
C2 C 0.2832(3) 0.37916(11) 0.1642(2) 0.0304(9) Uani 1 1 d .
C3 C 0.4608(3) 0.39277(13) 0.1240(3) 0.0383(11) Uani 1 1 d .
H3A H 0.5040 0.4138 0.1420 0.057 Uiso 1 1 calc R
H3B H 0.4237 0.3996 0.0750 0.057 Uiso 1 1 calc R
H3C H 0.5013 0.3703 0.1166 0.057 Uiso 1 1 calc R
C4 C 0.2357(3) 0.38041(14) 0.0819(3) 0.0405(11) Uani 1 1 d .
H4A H 0.1991 0.3569 0.0701 0.061 Uiso 1 1 calc R
H4B H 0.2874 0.3833 0.0467 0.061 Uiso 1 1 calc R
H4C H 0.1899 0.4019 0.0757 0.061 Uiso 1 1 calc R
C5 C 0.5191(3) 0.39259(11) 0.2876(2) 0.0265(9) Uani 1 1 d .
C6 C 0.5377(3) 0.43071(12) 0.3127(3) 0.0345(10) Uani 1 1 d .
C7 C 0.6385(4) 0.44188(13) 0.3327(3) 0.0420(12) Uani 1 1 d .
H7 H 0.6528 0.4672 0.3477 0.050 Uiso 1 1 calc R
C8 C 0.7163(4) 0.41583(14) 0.3306(3) 0.0447(12) Uani 1 1 d .
H8 H 0.7829 0.4238 0.3427 0.054 Uiso 1 1 calc R
C9 C 0.6958(3) 0.37808(14) 0.3105(3) 0.0406(11) Uani 1 1 d .
H9 H 0.7488 0.3605 0.3112 0.049 Uiso 1 1 calc R
C10 C 0.5974(3) 0.36552(12) 0.2891(2) 0.0311(10) Uani 1 1 d .
C11 C 0.4517(4) 0.45945(13) 0.3179(3) 0.0552(15) Uani 1 1 d .
H11 H 0.3885 0.4446 0.3135 0.066 Uiso 1 1 calc R
C12 C 0.4571(5) 0.48047(17) 0.3944(4) 0.0715(18) Uani 1 1 d .
H12A H 0.4595 0.4622 0.4366 0.107 Uiso 1 1 calc R
H12B H 0.3984 0.4966 0.3958 0.107 Uiso 1 1 calc R
H12C H 0.5170 0.4962 0.3999 0.107 Uiso 1 1 calc R
C13 C 0.4442(8) 0.4876(2) 0.2515(4) 0.136(4) Uani 1 1 d .
H13A H 0.3893 0.5052 0.2572 0.204 Uiso 1 1 calc R
H13B H 0.4321 0.4740 0.2027 0.204 Uiso 1 1 calc R
H13C H 0.5064 0.5019 0.2521 0.204 Uiso 1 1 calc R
C14 C 0.5739(4) 0.32343(13) 0.2678(3) 0.0463(13) Uani 1 1 d .
H14 H 0.5073 0.3228 0.2377 0.056 Uiso 1 1 calc R
C15 C 0.5667(7) 0.30028(16) 0.3413(4) 0.103(3) Uani 1 1 d .
H15A H 0.5481 0.2742 0.3276 0.155 Uiso 1 1 calc R
H15B H 0.5163 0.3114 0.3712 0.155 Uiso 1 1 calc R
H15C H 0.6310 0.3004 0.3722 0.155 Uiso 1 1 calc R
C16 C 0.6486(4) 0.30566(15) 0.2177(3) 0.0570(15) Uani 1 1 d .
H16A H 0.7117 0.3014 0.2488 0.085 Uiso 1 1 calc R
H16B H 0.6592 0.3227 0.1751 0.085 Uiso 1 1 calc R
H16C H 0.6226 0.2815 0.1971 0.085 Uiso 1 1 calc R
C17 C 0.1247(3) 0.36818(12) 0.2150(2) 0.0299(9) Uani 1 1 d .
C18 C 0.0596(3) 0.39783(13) 0.2333(2) 0.0337(10) Uani 1 1 d .
C19 C -0.0453(3) 0.39127(15) 0.2214(3) 0.0414(11) Uani 1 1 d .
H19 H -0.0901 0.4106 0.2331 0.050 Uiso 1 1 calc R
C20 C -0.0821(4) 0.35641(16) 0.1923(3) 0.0499(13) Uani 1 1 d .
H20 H -0.1516 0.3527 0.1831 0.060 Uiso 1 1 calc R
C21 C -0.0176(3) 0.32718(15) 0.1767(3) 0.0425(12) Uani 1 1 d .
H21 H -0.0445 0.3038 0.1581 0.051 Uiso 1 1 calc R
C22 C 0.0865(3) 0.33154(12) 0.1880(2) 0.0325(10) Uani 1 1 d .
C23 C 0.1012(4) 0.43573(13) 0.2647(3) 0.0422(12) Uani 1 1 d .
H23 H 0.1629 0.4299 0.2988 0.051 Uiso 1 1 calc R
C24 C 0.0306(4) 0.45775(16) 0.3149(3) 0.0597(15) Uani 1 1 d .
H24A H -0.0251 0.4682 0.2816 0.090 Uiso 1 1 calc R
H24B H 0.0673 0.4783 0.3422 0.090 Uiso 1 1 calc R
H24C H 0.0053 0.4404 0.3522 0.090 Uiso 1 1 calc R
C25 C 0.1322(5) 0.46212(14) 0.2001(3) 0.0625(16) Uani 1 1 d .
H25A H 0.1805 0.4491 0.1711 0.094 Uiso 1 1 calc R
H25B H 0.1620 0.4852 0.2230 0.094 Uiso 1 1 calc R
H25C H 0.0735 0.4687 0.1654 0.094 Uiso 1 1 calc R
C26 C 0.1585(4) 0.29861(13) 0.1768(3) 0.0419(12) Uani 1 1 d .
H26 H 0.2206 0.3097 0.1595 0.050 Uiso 1 1 calc R
C27 C 0.1179(4) 0.26913(16) 0.1146(3) 0.0647(16) Uani 1 1 d .
H27A H 0.0595 0.2565 0.1316 0.097 Uiso 1 1 calc R
H27B H 0.1694 0.2503 0.1075 0.097 Uiso 1 1 calc R
H27C H 0.0996 0.2822 0.0658 0.097 Uiso 1 1 calc R
C28 C 0.1868(5) 0.27821(15) 0.2540(3) 0.0591(15) Uani 1 1 d .
H28A H 0.2151 0.2965 0.2922 0.089 Uiso 1 1 calc R
H28B H 0.2359 0.2585 0.2467 0.089 Uiso 1 1 calc R
H28C H 0.1275 0.2667 0.2722 0.089 Uiso 1 1 calc R
C29 C 0.2188(3) 0.34532(11) 0.6057(2) 0.0290(9) Uani 1 1 d .
C30 C 0.3176(3) 0.32990(12) 0.6131(2) 0.0311(10) Uani 1 1 d .
C31 C 0.1506(3) 0.34489(14) 0.6703(3) 0.0414(11) Uani 1 1 d .
H31A H 0.1417 0.3707 0.6885 0.062 Uiso 1 1 calc R
H31B H 0.1802 0.3293 0.7128 0.062 Uiso 1 1 calc R
H31C H 0.0860 0.3344 0.6510 0.062 Uiso 1 1 calc R
C32 C 0.3645(3) 0.31084(14) 0.6863(3) 0.0413(11) Uani 1 1 d .
H32A H 0.3751 0.2840 0.6762 0.062 Uiso 1 1 calc R
H32B H 0.3202 0.3135 0.7272 0.062 Uiso 1 1 calc R
H32C H 0.4283 0.3229 0.7024 0.062 Uiso 1 1 calc R
C33 C 0.0961(3) 0.38185(11) 0.5240(2) 0.0259(9) Uani 1 1 d .
C34 C 0.0069(3) 0.36288(11) 0.4958(3) 0.0305(10) Uani 1 1 d .
C35 C -0.0825(3) 0.38469(13) 0.4845(3) 0.0357(10) Uani 1 1 d .
H35 H -0.1423 0.3726 0.4652 0.043 Uiso 1 1 calc R
C36 C -0.0839(3) 0.42329(12) 0.5012(2) 0.0338(10) Uani 1 1 d .
H36 H -0.1441 0.4371 0.4933 0.041 Uiso 1 1 calc R
C37 C 0.0040(3) 0.44156(12) 0.5299(2) 0.0348(10) Uani 1 1 d .
H37 H 0.0027 0.4678 0.5414 0.042 Uiso 1 1 calc R
C38 C 0.0951(3) 0.42135(11) 0.5418(2) 0.0308(10) Uani 1 1 d .
C39 C 0.0067(3) 0.32022(12) 0.4771(3) 0.0404(11) Uani 1 1 d .
H39 H 0.0721 0.3097 0.4987 0.049 Uiso 1 1 calc R
C40 C -0.0740(5) 0.29817(15) 0.5130(4) 0.0726(19) Uani 1 1 d .
H40A H -0.0679 0.3024 0.5686 0.109 Uiso 1 1 calc R
H40B H -0.0668 0.2711 0.5025 0.109 Uiso 1 1 calc R
H40C H -0.1393 0.3068 0.4908 0.109 Uiso 1 1 calc R
C41 C -0.0009(7) 0.31427(17) 0.3896(4) 0.097(3) Uani 1 1 d .
H41A H 0.0102 0.2875 0.3784 0.146 Uiso 1 1 calc R
H41B H 0.0492 0.3297 0.3674 0.146 Uiso 1 1 calc R
H41C H -0.0671 0.3217 0.3672 0.146 Uiso 1 1 calc R
C42 C 0.1931(4) 0.44217(13) 0.5720(3) 0.0421(11) Uani 1 1 d .
H42 H 0.2439 0.4226 0.5889 0.050 Uiso 1 1 calc R
C43 C 0.1777(5) 0.4678(2) 0.6417(4) 0.090(2) Uani 1 1 d .
H43A H 0.2416 0.4783 0.6624 0.135 Uiso 1 1 calc R
H43B H 0.1496 0.4528 0.6815 0.135 Uiso 1 1 calc R
H43C H 0.1322 0.4884 0.6253 0.135 Uiso 1 1 calc R
C44 C 0.2325(5) 0.46548(19) 0.5075(4) 0.0746(19) Uani 1 1 d .
H44A H 0.2387 0.4493 0.4628 0.112 Uiso 1 1 calc R
H44B H 0.2976 0.4759 0.5255 0.112 Uiso 1 1 calc R
H44C H 0.1863 0.4862 0.4931 0.112 Uiso 1 1 calc R
C45 C 0.4652(3) 0.31863(11) 0.5473(2) 0.0277(9) Uani 1 1 d .
C46 C 0.5500(3) 0.34304(12) 0.5531(2) 0.0315(10) Uani 1 1 d .
C47 C 0.6463(3) 0.32659(13) 0.5546(3) 0.0387(11) Uani 1 1 d .
H47 H 0.7034 0.3423 0.5591 0.046 Uiso 1 1 calc R
C48 C 0.6572(3) 0.28660(13) 0.5493(3) 0.0448(12) Uani 1 1 d .
H48 H 0.7215 0.2758 0.5510 0.054 Uiso 1 1 calc R
C49 C 0.5740(3) 0.26343(12) 0.5416(3) 0.0382(11) Uani 1 1 d .
H49 H 0.5824 0.2369 0.5383 0.046 Uiso 1 1 calc R
C50 C 0.4771(3) 0.27847(11) 0.5387(2) 0.0308(10) Uani 1 1 d .
C51 C 0.5372(3) 0.38682(12) 0.5589(3) 0.0369(11) Uani 1 1 d .
H51 H 0.4759 0.3937 0.5253 0.044 Uiso 1 1 calc R
C52 C 0.5210(5) 0.39892(14) 0.6407(3) 0.0705(19) Uani 1 1 d .
H52A H 0.5810 0.3936 0.6749 0.106 Uiso 1 1 calc R
H52B H 0.4651 0.3848 0.6582 0.106 Uiso 1 1 calc R
H52C H 0.5066 0.4261 0.6414 0.106 Uiso 1 1 calc R
C53 C 0.6239(4) 0.40937(13) 0.5300(3) 0.0480(13) Uani 1 1 d .
H53A H 0.6064 0.4362 0.5267 0.072 Uiso 1 1 calc R
H53B H 0.6369 0.4001 0.4790 0.072 Uiso 1 1 calc R
H53C H 0.6834 0.4060 0.5659 0.072 Uiso 1 1 calc R
C54 C 0.3849(3) 0.25241(12) 0.5224(3) 0.0390(11) Uani 1 1 d .
H54 H 0.3289 0.2647 0.5463 0.047 Uiso 1 1 calc R
C55 C 0.3544(5) 0.25001(17) 0.4353(3) 0.0728(18) Uani 1 1 d .
H55A H 0.3390 0.2754 0.4151 0.109 Uiso 1 1 calc R
H55B H 0.2957 0.2339 0.4260 0.109 Uiso 1 1 calc R
H55C H 0.4090 0.2393 0.4094 0.109 Uiso 1 1 calc R
C56 C 0.3982(4) 0.21228(14) 0.5581(4) 0.0602(15) Uani 1 1 d .
H56A H 0.3356 0.1983 0.5494 0.090 Uiso 1 1 calc R
H56B H 0.4172 0.2144 0.6134 0.090 Uiso 1 1 calc R
H56C H 0.4502 0.1988 0.5338 0.090 Uiso 1 1 calc R
C57 C 1.0509(4) 0.31452(19) 0.8766(4) 0.0707(17) Uani 1 1 d .
H57A H 1.0831 0.2897 0.8781 0.106 Uiso 1 1 calc R
H57B H 1.0632 0.3267 0.9270 0.106 Uiso 1 1 calc R
H57C H 1.0781 0.3303 0.8375 0.106 Uiso 1 1 calc R
C58 C 0.9206(5) 0.29360(18) 0.7831(3) 0.0673(17) Uani 1 1 d .
H58A H 0.9599 0.2703 0.7779 0.081 Uiso 1 1 calc R
H58B H 0.9370 0.3116 0.7428 0.081 Uiso 1 1 calc R
C59 C 0.8097(5) 0.28413(16) 0.7721(4) 0.0679(16) Uani 1 1 d .
H59A H 0.7923 0.2734 0.7202 0.081 Uiso 1 1 calc R
H59B H 0.7933 0.2652 0.8107 0.081 Uiso 1 1 calc R
C60 C 0.6471(4) 0.31267(18) 0.7707(4) 0.0673(16) Uani 1 1 d .
H60A H 0.6274 0.3057 0.7172 0.101 Uiso 1 1 calc R
H60B H 0.6130 0.3360 0.7831 0.101 Uiso 1 1 calc R
H60C H 0.6289 0.2923 0.8048 0.101 Uiso 1 1 calc R
C61 C 0.7905(4) 0.30329(14) 1.0065(3) 0.0502(13) Uani 1 1 d .
H61A H 0.7726 0.2993 1.0589 0.075 Uiso 1 1 calc R
H61B H 0.8610 0.2976 1.0044 0.075 Uiso 1 1 calc R
H61C H 0.7505 0.2866 0.9711 0.075 Uiso 1 1 calc R
C62 C 0.6721(5) 0.35344(19) 0.9919(4) 0.0740(19) Uani 1 1 d .
H62A H 0.6574 0.3509 1.0461 0.089 Uiso 1 1 calc R
H62B H 0.6256 0.3370 0.9598 0.089 Uiso 1 1 calc R
C63 C 0.6582(5) 0.39430(18) 0.9661(4) 0.0747(19) Uani 1 1 d .
H63A H 0.5881 0.4019 0.9681 0.090 Uiso 1 1 calc R
H63B H 0.7003 0.4111 1.0009 0.090 Uiso 1 1 calc R
C64 C 0.6650(6) 0.4354(2) 0.8562(5) 0.121(3) Uani 1 1 d .
H64A H 0.5939 0.4409 0.8551 0.182 Uiso 1 1 calc R
H64B H 0.6848 0.4359 0.8037 0.182 Uiso 1 1 calc R
H64C H 0.7028 0.4544 0.8875 0.182 Uiso 1 1 calc R
C65 C 0.9636(5) 0.4108(2) 1.0123(4) 0.089(2) Uani 1 1 d .
H65A H 1.0208 0.4267 1.0290 0.133 Uiso 1 1 calc R
H65B H 0.9700 0.3864 1.0388 0.133 Uiso 1 1 calc R
H65C H 0.9026 0.4234 1.0248 0.133 Uiso 1 1 calc R
C66 C 0.9773(6) 0.4367(2) 0.8867(4) 0.091(2) Uani 1 1 d .
H66A H 1.0435 0.4470 0.9043 0.109 Uiso 1 1 calc R
H66B H 0.9274 0.4563 0.8954 0.109 Uiso 1 1 calc R
C67 C 0.9732(5) 0.42863(17) 0.8025(4) 0.0707(18) Uani 1 1 d .
H67A H 0.9707 0.4528 0.7737 0.085 Uiso 1 1 calc R
H67B H 1.0344 0.4151 0.7915 0.085 Uiso 1 1 calc R
C68 C 0.8753(5) 0.4026(2) 0.6939(3) 0.082(2) Uani 1 1 d .
H68A H 0.8644 0.4276 0.6705 0.124 Uiso 1 1 calc R
H68B H 0.8175 0.3866 0.6798 0.124 Uiso 1 1 calc R
H68C H 0.9343 0.3911 0.6753 0.124 Uiso 1 1 calc R
H1 H 0.2137(10) 0.3683(4) 0.3806(7) -0.089(3) Uiso 1 1 d .
H2 H 0.3872(13) 0.3578(5) 0.4068(9) -0.048(4) Uiso 1 1 d .

loop_
_atom_site_aniso_label
_atom_site_aniso_U_11
_atom_site_aniso_U_22
_atom_site_aniso_U_33
_atom_site_aniso_U_23
_atom_site_aniso_U_13
_atom_site_aniso_U_12
Ni1 0.0179(3) 0.0314(3) 0.0315(3) -0.0001(2) 0.0033(2) -0.0004(2)
Ni2 0.0160(3) 0.0313(3) 0.0313(3) 0.0012(2) 0.0020(2) 0.0024(2)
Na1 0.0324(11) 0.0494(11) 0.0484(11) 0.0114(8) 0.0085(9) 0.0053(8)
O1 0.034(2) 0.070(2) 0.061(2) -0.0028(19) 0.0045(18) 0.0109(17)
O2 0.034(2) 0.053(2) 0.079(3) 0.0008(18) -0.0015(19) -0.0002(16)
O3 0.034(2) 0.053(2) 0.063(2) 0.0217(17) 0.0175(17) 0.0105(15)
O4 0.068(3) 0.080(3) 0.099(3) 0.050(2) 0.039(3) 0.043(2)
O5 0.081(3) 0.073(3) 0.052(2) 0.009(2) 0.004(2) -0.018(2)
O6 0.067(3) 0.113(3) 0.045(2) 0.026(2) 0.006(2) -0.024(3)
N1 0.0146(18) 0.0298(18) 0.036(2) 0.0005(14) 0.0065(15) -0.0023(14)
N2 0.0147(18) 0.0380(19) 0.0348(19) -0.0014(15) 0.0029(15) 0.0017(15)
N3 0.0141(18) 0.0325(18) 0.0327(19) -0.0003(15) 0.0015(14) 0.0034(14)
N4 0.0129(18) 0.0330(19) 0.036(2) 0.0018(15) -0.0008(15) 0.0061(14)
C1 0.018(2) 0.031(2) 0.030(2) 0.0001(17) -0.0003(17) 0.0001(17)
C2 0.025(2) 0.032(2) 0.033(2) 0.0024(18) 0.0013(19) 0.0019(18)
C3 0.027(3) 0.052(3) 0.036(3) -0.003(2) 0.004(2) -0.001(2)
C4 0.022(3) 0.056(3) 0.043(3) 0.004(2) 0.001(2) 0.006(2)
C5 0.015(2) 0.034(2) 0.030(2) -0.0023(17) 0.0026(17) -0.0036(17)
C6 0.022(2) 0.033(2) 0.048(3) 0.002(2) -0.001(2) -0.0036(18)
C7 0.034(3) 0.039(3) 0.051(3) -0.006(2) -0.003(2) -0.016(2)
C8 0.018(3) 0.066(3) 0.049(3) -0.010(2) 0.000(2) -0.014(2)
C9 0.018(2) 0.054(3) 0.050(3) -0.004(2) 0.004(2) 0.004(2)
C10 0.016(2) 0.037(2) 0.040(2) -0.0066(19) 0.0028(18) -0.0041(18)
C11 0.040(3) 0.030(3) 0.091(4) -0.011(3) -0.018(3) -0.004(2)
C12 0.065(4) 0.073(4) 0.080(4) 0.004(3) 0.022(3) 0.029(3)
C13 0.232(11) 0.111(6) 0.066(5) 0.023(4) 0.019(6) 0.119(7)
C14 0.018(3) 0.046(3) 0.074(4) -0.011(3) 0.004(2) 0.000(2)
C15 0.182(9) 0.042(3) 0.100(5) -0.013(3) 0.090(6) -0.020(4)
C16 0.061(4) 0.050(3) 0.061(3) -0.012(3) 0.012(3) 0.013(3)
C17 0.014(2) 0.044(2) 0.031(2) 0.0007(18) 0.0006(17) -0.0001(18)
C18 0.018(2) 0.050(3) 0.033(2) -0.004(2) -0.0019(18) 0.0056(19)
C19 0.018(2) 0.066(3) 0.040(3) -0.001(2) 0.003(2) 0.008(2)
C20 0.014(2) 0.082(4) 0.053(3) 0.000(3) 0.002(2) -0.006(2)
C21 0.024(3) 0.060(3) 0.042(3) -0.001(2) -0.002(2) -0.003(2)
C22 0.015(2) 0.047(3) 0.036(2) -0.0049(19) 0.0013(18) -0.0020(19)
C23 0.026(3) 0.051(3) 0.049(3) -0.009(2) 0.000(2) 0.010(2)
C24 0.047(4) 0.068(4) 0.066(4) -0.019(3) 0.009(3) 0.012(3)
C25 0.070(4) 0.045(3) 0.076(4) -0.005(3) 0.026(3) 0.001(3)
C26 0.029(3) 0.044(3) 0.053(3) -0.004(2) 0.006(2) -0.004(2)
C27 0.049(4) 0.069(4) 0.075(4) -0.029(3) 0.004(3) 0.001(3)
C28 0.064(4) 0.046(3) 0.067(4) 0.001(3) 0.004(3) 0.013(3)
C29 0.018(2) 0.029(2) 0.038(2) 0.0051(18) -0.0024(19) 0.0019(17)
C30 0.014(2) 0.039(2) 0.040(2) 0.0009(19) 0.0051(19) -0.0038(18)
C31 0.020(2) 0.059(3) 0.046(3) 0.011(2) 0.010(2) 0.009(2)
C32 0.023(3) 0.058(3) 0.042(3) 0.013(2) 0.000(2) 0.002(2)
C33 0.016(2) 0.030(2) 0.032(2) -0.0011(17) 0.0041(17) 0.0032(17)
C34 0.017(2) 0.032(2) 0.042(2) 0.0002(18) 0.0033(19) 0.0036(17)
C35 0.013(2) 0.047(3) 0.047(3) 0.006(2) 0.0017(19) 0.0028(19)
C36 0.022(2) 0.042(3) 0.037(2) 0.0045(19) 0.0025(19) 0.013(2)
C37 0.034(3) 0.030(2) 0.041(3) 0.0000(19) 0.009(2) 0.009(2)
C38 0.022(2) 0.032(2) 0.040(2) 0.0000(18) 0.0107(19) 0.0003(18)
C39 0.018(2) 0.038(3) 0.065(3) -0.001(2) 0.002(2) -0.0020(19)
C40 0.062(4) 0.040(3) 0.119(5) 0.008(3) 0.028(4) -0.010(3)
C41 0.168(8) 0.049(4) 0.077(5) -0.024(3) 0.027(5) -0.012(4)
C42 0.029(3) 0.034(2) 0.062(3) -0.008(2) 0.000(2) -0.002(2)
C43 0.079(5) 0.114(5) 0.081(5) -0.049(4) 0.032(4) -0.060(4)
C44 0.052(4) 0.103(5) 0.073(4) -0.015(4) 0.025(3) -0.040(3)
C45 0.014(2) 0.036(2) 0.032(2) 0.0045(18) -0.0025(17) 0.0032(17)
C46 0.021(2) 0.036(2) 0.038(2) 0.0027(18) 0.0032(19) 0.0015(18)
C47 0.016(2) 0.043(3) 0.057(3) 0.002(2) 0.000(2) 0.0007(19)
C48 0.018(3) 0.047(3) 0.070(3) -0.002(2) 0.005(2) 0.010(2)
C49 0.024(3) 0.034(2) 0.057(3) 0.005(2) 0.006(2) 0.0085(19)
C50 0.018(2) 0.035(2) 0.039(2) 0.0059(18) -0.0001(19) 0.0041(18)
C51 0.020(2) 0.035(2) 0.056(3) -0.004(2) 0.005(2) 0.0009(19)
C52 0.099(5) 0.039(3) 0.081(4) -0.013(3) 0.041(4) -0.014(3)
C53 0.044(3) 0.042(3) 0.059(3) 0.007(2) 0.004(3) -0.002(2)
C54 0.020(2) 0.036(2) 0.061(3) 0.006(2) 0.005(2) -0.0026(19)
C55 0.065(4) 0.073(4) 0.076(4) 0.009(3) -0.015(3) -0.037(3)
C56 0.039(3) 0.047(3) 0.095(4) 0.017(3) 0.007(3) -0.007(2)
C57 0.037(4) 0.098(5) 0.076(4) 0.001(3) 0.004(3) 0.016(3)
C58 0.062(4) 0.075(4) 0.065(4) -0.001(3) 0.008(3) 0.020(3)
C59 0.058(4) 0.061(4) 0.083(4) -0.010(3) 0.000(3) 0.002(3)
C60 0.038(3) 0.081(4) 0.081(4) 0.004(3) -0.006(3) -0.013(3)
C61 0.040(3) 0.053(3) 0.058(3) 0.016(2) 0.005(3) -0.004(2)
C62 0.048(4) 0.099(5) 0.080(4) 0.033(4) 0.032(3) 0.020(3)
C63 0.058(4) 0.086(4) 0.084(4) 0.023(4) 0.028(4) 0.038(3)
C64 0.107(7) 0.109(6) 0.154(8) 0.076(6) 0.050(6) 0.067(5)
C65 0.066(5) 0.134(6) 0.062(4) 0.016(4) -0.018(3) -0.005(4)
C66 0.080(6) 0.102(6) 0.089(5) 0.012(4) 0.001(4) -0.026(4)
C67 0.075(5) 0.065(4) 0.077(4) 0.019(3) 0.034(4) -0.005(3)
C68 0.077(5) 0.127(6) 0.045(4) 0.022(4) 0.013(3) 0.006(4)

loop_
_atom_type_symbol
_atom_type_description
_atom_type_scat_dispersion_real
_atom_type_scat_dispersion_imag
_atom_type_scat_source
C C 0.0033 0.0016 'International Tables Vol C Tables 4.2.6.8 and 6.1.1.4'
H H 0.0000 0.0000 'International Tables Vol C Tables 4.2.6.8 and 6.1.1.4'
N N 0.0061 0.0033 'International Tables Vol C Tables 4.2.6.8 and 6.1.1.4'
O O 0.0106 0.0060 'International Tables Vol C Tables 4.2.6.8 and 6.1.1.4'
Na Na 0.0362 0.0249 'International Tables Vol C Tables 4.2.6.8 and 6.1.1.4'
Ni Ni 0.3393 1.1124 'International Tables Vol C Tables 4.2.6.8 and 6.1.1.4'

loop_
_geom_angle_atom_site_label_1
_geom_angle_atom_site_label_2
_geom_angle_atom_site_label_3
_geom_angle
N2 Ni1 N1 81.50(14)
N2 Ni1 Ni2 139.34(10)
N1 Ni1 Ni2 138.99(11)
N2 Ni1 H1 96.6(5)
N1 Ni1 H1 174.0(4)
Ni2 Ni1 H1 43.6(5)
N2 Ni1 H2 164.8(5)
N1 Ni1 H2 95.9(6)
Ni2 Ni1 H2 44.0(5)
H1 Ni1 H2 87.4(7)
N3 Ni2 N4 81.88(14)
N3 Ni2 Ni1 141.13(10)
N4 Ni2 Ni1 136.83(10)
N3 Ni2 H1 98.2(5)
N4 Ni2 H1 166.4(4)
Ni1 Ni2 H1 43.6(4)
N3 Ni2 H2 172.3(6)
N4 Ni2 H2 92.1(6)
Ni1 Ni2 H2 45.4(6)
H1 Ni2 H2 88.7(7)
O6 Na1 O3 159.57(16)
O6 Na1 O2 98.35(16)
O3 Na1 O2 98.62(14)
O6 Na1 O4 96.61(16)
O3 Na1 O4 70.46(13)
O2 Na1 O4 95.64(17)
O6 Na1 O5 70.51(15)
O3 Na1 O5 95.97(15)
O2 Na1 O5 160.48(16)
O4 Na1 O5 101.44(18)
O6 Na1 O1 101.60(16)
O3 Na1 O1 94.63(13)
O2 Na1 O1 70.97(13)
O4 Na1 O1 158.70(16)
O5 Na1 O1 95.04(16)
O6 Na1 C58 91.27(17)
O3 Na1 C58 108.50(15)
O2 Na1 C58 48.81(15)
O4 Na1 C58 144.41(19)
O5 Na1 C58 113.88(17)
O1 Na1 C58 25.64(14)
C57 O1 C58 113.3(4)
C57 O1 Na1 120.0(3)
C58 O1 Na1 106.8(3)
C59 O2 C60 112.4(4)
C59 O2 Na1 115.4(3)
C60 O2 Na1 123.9(3)
C62 O3 C61 113.0(4)
C62 O3 Na1 113.1(3)
C61 O3 Na1 118.0(3)
C63 O4 C64 113.4(5)
C63 O4 Na1 113.3(3)
C64 O4 Na1 121.0(4)
C66 O5 C65 116.0(5)
C66 O5 Na1 112.8(4)
C65 O5 Na1 119.4(4)
C67 O6 C68 113.3(5)
C67 O6 Na1 115.8(3)
C68 O6 Na1 126.5(4)
C1 N1 C5 118.9(3)
C1 N1 Ni1 114.6(3)
C5 N1 Ni1 125.8(3)
C2 N2 C17 118.8(3)
C2 N2 Ni1 115.8(3)
C17 N2 Ni1 125.2(3)
C29 N3 C33 119.8(3)
C29 N3 Ni2 114.6(3)
C33 N3 Ni2 125.1(3)
C30 N4 C45 118.8(3)
C30 N4 Ni2 115.0(3)
C45 N4 Ni2 125.7(3)
N1 C1 C2 114.6(3)
N1 C1 C3 122.1(4)
C2 C1 C3 123.3(4)
N2 C2 C1 113.4(4)
N2 C2 C4 124.0(4)
C1 C2 C4 122.5(4)
C1 C3 H3A 109.5
C1 C3 H3B 109.5
H3A C3 H3B 109.5
C1 C3 H3C 109.5
H3A C3 H3C 109.5
H3B C3 H3C 109.5
C2 C4 H4A 109.5
C2 C4 H4B 109.5
H4A C4 H4B 109.5
C2 C4 H4C 109.5
H4A C4 H4C 109.5
H4B C4 H4C 109.5
C10 C5 C6 121.1(4)
C10 C5 N1 120.5(3)
C6 C5 N1 118.4(4)
C7 C6 C5 118.1(4)
C7 C6 C11 120.5(4)
C5 C6 C11 121.5(4)
C8 C7 C6 120.8(4)
C8 C7 H7 119.6
C6 C7 H7 119.6
C9 C8 C7 120.1(4)
C9 C8 H8 120.0
C7 C8 H8 120.0
C8 C9 C10 121.5(4)
C8 C9 H9 119.3
C10 C9 H9 119.3
C9 C10 C5 118.1(4)
C9 C10 C14 121.7(4)
C5 C10 C14 120.1(4)
C12 C11 C13 110.0(5)
C12 C11 C6 113.3(4)
C13 C11 C6 112.3(5)
C12 C11 H11 107.0
C13 C11 H11 107.0
C6 C11 H11 107.0
C11 C12 H12A 109.5
C11 C12 H12B 109.5
H12A C12 H12B 109.5
C11 C12 H12C 109.5
H12A C12 H12C 109.5
H12B C12 H12C 109.5
C11 C13 H13A 109.5
C11 C13 H13B 109.5
H13A C13 H13B 109.5
C11 C13 H13C 109.5
H13A C13 H13C 109.5
H13B C13 H13C 109.5
C15 C14 C16 110.9(5)
C15 C14 C10 109.7(4)
C16 C14 C10 113.4(4)
C15 C14 H14 107.5
C16 C14 H14 107.5
C10 C14 H14 107.5
C14 C15 H15A 109.5
C14 C15 H15B 109.5
H15A C15 H15B 109.5
C14 C15 H15C 109.5
H15A C15 H15C 109.5
H15B C15 H15C 109.5
C14 C16 H16A 109.5
C14 C16 H16B 109.5
H16A C16 H16B 109.5
C14 C16 H16C 109.5
H16A C16 H16C 109.5
H16B C16 H16C 109.5
C18 C17 N2 118.8(4)
C18 C17 C22 121.2(4)
N2 C17 C22 119.9(4)
C17 C18 C19 118.2(4)
C17 C18 C23 120.6(4)
C19 C18 C23 121.2(4)
C20 C19 C18 120.4(4)
C20 C19 H19 119.8
C18 C19 H19 119.8
C21 C20 C19 120.9(4)
C21 C20 H20 119.6
C19 C20 H20 119.6
C20 C21 C22 121.7(5)
C20 C21 H21 119.1
C22 C21 H21 119.1
C21 C22 C17 117.4(4)
C21 C22 C26 122.3(4)
C17 C22 C26 120.2(4)
C18 C23 C25 112.4(4)
C18 C23 C24 114.3(4)
C25 C23 C24 109.2(4)
C18 C23 H23 106.8
C25 C23 H23 106.8
C24 C23 H23 106.8
C23 C24 H24A 109.5
C23 C24 H24B 109.5
H24A C24 H24B 109.5
C23 C24 H24C 109.5
H24A C24 H24C 109.5
H24B C24 H24C 109.5
C23 C25 H25A 109.5
C23 C25 H25B 109.5
H25A C25 H25B 109.5
C23 C25 H25C 109.5
H25A C25 H25C 109.5
H25B C25 H25C 109.5
C22 C26 C28 110.4(4)
C22 C26 C27 114.0(4)
C28 C26 C27 109.7(4)
C22 C26 H26 107.5
C28 C26 H26 107.5
C27 C26 H26 107.5
C26 C27 H27A 109.5
C26 C27 H27B 109.5
H27A C27 H27B 109.5
C26 C27 H27C 109.5
H27A C27 H27C 109.5
H27B C27 H27C 109.5
C26 C28 H28A 109.5
C26 C28 H28B 109.5
H28A C28 H28B 109.5
C26 C28 H28C 109.5
H28A C28 H28C 109.5
H28B C28 H28C 109.5
N3 C29 C30 114.8(4)
N3 C29 C31 121.6(4)
C30 C29 C31 123.6(4)
N4 C30 C29 113.6(4)
N4 C30 C32 123.0(4)
C29 C30 C32 123.4(4)
C29 C31 H31A 109.5
C29 C31 H31B 109.5
H31A C31 H31B 109.5
C29 C31 H31C 109.5
H31A C31 H31C 109.5
H31B C31 H31C 109.5
C30 C32 H32A 109.5
C30 C32 H32B 109.5
H32A C32 H32B 109.5
C30 C32 H32C 109.5
H32A C32 H32C 109.5
H32B C32 H32C 109.5
C34 C33 C38 120.5(4)
C34 C33 N3 120.3(3)
C38 C33 N3 119.2(4)
C33 C34 C35 118.1(4)
C33 C34 C39 121.1(4)
C35 C34 C39 120.9(4)
C36 C35 C34 121.7(4)
C36 C35 H35 119.1
C34 C35 H35 119.1
C35 C36 C37 119.8(4)
C35 C36 H36 120.1
C37 C36 H36 120.1
C36 C37 C38 121.0(4)
C36 C37 H37 119.5
C38 C37 H37 119.5
C37 C38 C33 119.0(4)
C37 C38 C42 120.5(4)
C33 C38 C42 120.5(4)
C40 C39 C41 110.8(5)
C40 C39 C34 113.5(4)
C41 C39 C34 110.1(4)
C40 C39 H39 107.4
C41 C39 H39 107.4
C34 C39 H39 107.4
C39 C40 H40A 109.5
C39 C40 H40B 109.5
H40A C40 H40B 109.5
C39 C40 H40C 109.5
H40A C40 H40C 109.5
H40B C40 H40C 109.5
C39 C41 H41A 109.5
C39 C41 H41B 109.5
H41A C41 H41B 109.5
C39 C41 H41C 109.5
H41A C41 H41C 109.5
H41B C41 H41C 109.5
C44 C42 C43 110.3(4)
C44 C42 C38 110.5(4)
C43 C42 C38 111.5(4)
C44 C42 H42 108.2
C43 C42 H42 108.2
C38 C42 H42 108.2
C42 C43 H43A 109.5
C42 C43 H43B 109.5
H43A C43 H43B 109.5
C42 C43 H43C 109.5
H43A C43 H43C 109.5
H43B C43 H43C 109.5
C42 C44 H44A 109.5
C42 C44 H44B 109.5
H44A C44 H44B 109.5
C42 C44 H44C 109.5
H44A C44 H44C 109.5
H44B C44 H44C 109.5
C46 C45 C50 120.4(4)
C46 C45 N4 119.3(4)
C50 C45 N4 120.3(4)
C47 C46 C45 118.7(4)
C47 C46 C51 120.7(4)
C45 C46 C51 120.6(4)
C46 C47 C48 120.2(4)
C46 C47 H47 119.9
C48 C47 H47 119.9
C49 C48 C47 120.2(4)
C49 C48 H48 119.9
C47 C48 H48 119.9
C48 C49 C50 121.6(4)
C48 C49 H49 119.2
C50 C49 H49 119.2
C49 C50 C45 118.7(4)
C49 C50 C54 120.7(4)
C45 C50 C54 120.6(4)
C52 C51 C53 110.1(4)
C52 C51 C46 111.4(4)
C53 C51 C46 113.5(4)
C52 C51 H51 107.2
C53 C51 H51 107.2
C46 C51 H51 107.2
C51 C52 H52A 109.5
C51 C52 H52B 109.5
H52A C52 H52B 109.5
C51 C52 H52C 109.5
H52A C52 H52C 109.5
H52B C52 H52C 109.5
C51 C53 H53A 109.5
C51 C53 H53B 109.5
H53A C53 H53B 109.5
C51 C53 H53C 109.5
H53A C53 H53C 109.5
H53B C53 H53C 109.5
C55 C54 C56 110.8(4)
C55 C54 C50 110.4(4)
C56 C54 C50 114.1(4)
C55 C54 H54 107.1
C56 C54 H54 107.1
C50 C54 H54 107.1
C54 C55 H55A 109.5
C54 C55 H55B 109.5
H55A C55 H55B 109.5
C54 C55 H55C 109.5
H55A C55 H55C 109.5
H55B C55 H55C 109.5
C54 C56 H56A 109.5
C54 C56 H56B 109.5
H56A C56 H56B 109.5
C54 C56 H56C 109.5
H56A C56 H56C 109.5
H56B C56 H56C 109.5
O1 C57 H57A 109.5
O1 C57 H57B 109.5
H57A C57 H57B 109.5
O1 C57 H57C 109.5
H57A C57 H57C 109.5
H57B C57 H57C 109.5
O1 C58 C59 110.3(5)
O1 C58 Na1 47.6(2)
C59 C58 Na1 80.1(3)
O1 C58 H58A 109.6
C59 C58 H58A 109.6
Na1 C58 H58A 156.8
O1 C58 H58B 109.6
C59 C58 H58B 109.6
Na1 C58 H58B 87.1
H58A C58 H58B 108.1
O2 C59 C58 108.2(5)
O2 C59 H59A 110.1
C58 C59 H59A 110.1
O2 C59 H59B 110.1
C58 C59 H59B 110.1
H59A C59 H59B 108.4
O2 C60 H60A 109.5
O2 C60 H60B 109.5
H60A C60 H60B 109.5
O2 C60 H60C 109.5
H60A C60 H60C 109.5
H60B C60 H60C 109.5
O3 C61 H61A 109.5
O3 C61 H61B 109.5
H61A C61 H61B 109.5
O3 C61 H61C 109.5
H61A C61 H61C 109.5
H61B C61 H61C 109.5
O3 C62 C63 109.7(5)
O3 C62 H62A 109.7
C63 C62 H62A 109.7
O3 C62 H62B 109.7
C63 C62 H62B 109.7
H62A C62 H62B 108.2
O4 C63 C62 108.8(5)
O4 C63 H63A 109.9
C62 C63 H63A 109.9
O4 C63 H63B 109.9
C62 C63 H63B 109.9
H63A C63 H63B 108.3
O4 C64 H64A 109.5
O4 C64 H64B 109.5
H64A C64 H64B 109.5
O4 C64 H64C 109.5
H64A C64 H64C 109.5
H64B C64 H64C 109.5
O5 C65 H65A 109.5
O5 C65 H65B 109.5
H65A C65 H65B 109.5
O5 C65 H65C 109.5
H65A C65 H65C 109.5
H65B C65 H65C 109.5
O5 C66 C67 113.4(6)
O5 C66 H66A 108.9
C67 C66 H66A 108.9
O5 C66 H66B 108.9
C67 C66 H66B 108.9
H66A C66 H66B 107.7
O6 C67 C66 111.8(5)
O6 C67 H67A 109.3
C66 C67 H67A 109.3
O6 C67 H67B 109.3
C66 C67 H67B 109.3
H67A C67 H67B 107.9
O6 C68 H68A 109.5
O6 C68 H68B 109.5
H68A C68 H68B 109.5
O6 C68 H68C 109.5
H68A C68 H68C 109.5
H68B C68 H68C 109.5

loop_
_geom_bond_atom_site_label_1
_geom_bond_atom_site_label_2
_geom_bond_distance
Ni1 N2 1.905(3)
Ni1 N1 1.927(3)
Ni1 Ni2 2.4066(11)
Ni1 H1 1.661(13)
Ni1 H2 1.713(17)
Ni2 N3 1.916(3)
Ni2 N4 1.920(3)
Ni2 H1 1.661(13)
Ni2 H2 1.673(16)
Na1 O6 2.327(4)
Na1 O3 2.346(3)
Na1 O2 2.347(4)
Na1 O4 2.352(4)
Na1 O5 2.365(4)
Na1 O1 2.407(4)
Na1 C58 3.120(6)
O1 C57 1.410(6)
O1 C58 1.410(7)
O2 C59 1.420(6)
O2 C60 1.435(6)
O3 C62 1.401(6)
O3 C61 1.405(5)
O4 C63 1.391(7)
O4 C64 1.442(7)
O5 C66 1.368(7)
O5 C65 1.406(7)
O6 C67 1.384(7)
O6 C68 1.421(7)
N1 C1 1.340(5)
N1 C5 1.428(5)
N2 C2 1.343(5)
N2 C17 1.424(5)
N3 C29 1.345(5)
N3 C33 1.431(5)
N4 C30 1.347(5)
N4 C45 1.421(5)
C1 C2 1.410(6)
C1 C3 1.501(5)
C2 C4 1.489(6)
C3 H3A 0.9600
C3 H3B 0.9600
C3 H3C 0.9600
C4 H4A 0.9600
C4 H4B 0.9600
C4 H4C 0.9600
C5 C10 1.398(6)
C5 C6 1.404(6)
C6 C7 1.402(6)
C6 C11 1.524(6)
C7 C8 1.374(7)
C7 H7 0.9300
C8 C9 1.373(6)
C8 H8 0.9300
C9 C10 1.391(6)
C9 H9 0.9300
C10 C14 1.529(6)
C11 C12 1.495(7)
C11 C13 1.494(8)
C11 H11 0.9800
C12 H12A 0.9600
C12 H12B 0.9600
C12 H12C 0.9600
C13 H13A 0.9600
C13 H13B 0.9600
C13 H13C 0.9600
C14 C15 1.503(8)
C14 C16 1.503(6)
C14 H14 0.9800
C15 H15A 0.9600
C15 H15B 0.9600
C15 H15C 0.9600
C16 H16A 0.9600
C16 H16B 0.9600
C16 H16C 0.9600
C17 C18 1.396(6)
C17 C22 1.428(6)
C18 C19 1.406(6)
C18 C23 1.504(6)
C19 C20 1.378(7)
C19 H19 0.9300
C20 C21 1.368(7)
C20 H20 0.9300
C21 C22 1.385(6)
C21 H21 0.9300
C22 C26 1.512(6)
C23 C25 1.521(7)
C23 C24 1.534(6)
C23 H23 0.9800
C24 H24A 0.9600
C24 H24B 0.9600
C24 H24C 0.9600
C25 H25A 0.9600
C25 H25B 0.9600
C25 H25C 0.9600
C26 C28 1.514(7)
C26 C27 1.536(7)
C26 H26 0.9800
C27 H27A 0.9600
C27 H27B 0.9600
C27 H27C 0.9600
C28 H28A 0.9600
C28 H28B 0.9600
C28 H28C 0.9600
C29 C30 1.410(6)
C29 C31 1.494(6)
C30 C32 1.499(6)
C31 H31A 0.9600
C31 H31B 0.9600
C31 H31C 0.9600
C32 H32A 0.9600
C32 H32B 0.9600
C32 H32C 0.9600
C33 C34 1.399(6)
C33 C38 1.403(5)
C34 C35 1.404(6)
C34 C39 1.513(6)
C35 C36 1.368(6)
C35 H35 0.9300
C36 C37 1.376(6)
C36 H36 0.9300
C37 C38 1.394(6)
C37 H37 0.9300
C38 C42 1.533(6)
C39 C40 1.495(6)
C39 C41 1.505(8)
C39 H39 0.9800
C40 H40A 0.9600
C40 H40B 0.9600
C40 H40C 0.9600
C41 H41A 0.9600
C41 H41B 0.9600
C41 H41C 0.9600
C42 C44 1.501(7)
C42 C43 1.517(7)
C42 H42 0.9800
C43 H43A 0.9600
C43 H43B 0.9600
C43 H43C 0.9600
C44 H44A 0.9600
C44 H44B 0.9600
C44 H44C 0.9600
C45 C46 1.403(6)
C45 C50 1.410(6)
C46 C47 1.398(6)
C46 C51 1.531(6)
C47 C48 1.397(6)
C47 H47 0.9300
C48 C49 1.362(6)
C48 H48 0.9300
C49 C50 1.383(6)
C49 H49 0.9300
C50 C54 1.524(6)
C51 C52 1.495(7)
C51 C53 1.513(6)
C51 H51 0.9800
C52 H52A 0.9600
C52 H52B 0.9600
C52 H52C 0.9600
C53 H53A 0.9600
C53 H53B 0.9600
C53 H53C 0.9600
C54 C55 1.510(7)
C54 C56 1.522(6)
C54 H54 0.9800
C55 H55A 0.9600
C55 H55B 0.9600
C55 H55C 0.9600
C56 H56A 0.9600
C56 H56B 0.9600
C56 H56C 0.9600
C57 H57A 0.9600
C57 H57B 0.9600
C57 H57C 0.9600
C58 C59 1.501(8)
C58 H58A 0.9700
C58 H58B 0.9700
C59 H59A 0.9700
C59 H59B 0.9700
C60 H60A 0.9600
C60 H60B 0.9600
C60 H60C 0.9600
C61 H61A 0.9600
C61 H61B 0.9600
C61 H61C 0.9600
C62 C63 1.489(8)
C62 H62A 0.9700
C62 H62B 0.9700
C63 H63A 0.9700
C63 H63B 0.9700
C64 H64A 0.9600
C64 H64B 0.9600
C64 H64C 0.9600
C65 H65A 0.9600
C65 H65B 0.9600
C65 H65C 0.9600
C66 C67 1.465(9)
C66 H66A 0.9700
C66 H66B 0.9700
C67 H67A 0.9700
C67 H67B 0.9700
C68 H68A 0.9600
C68 H68B 0.9600
C68 H68C 0.9600

loop_
_platon_squeeze_void_nr
_platon_squeeze_void_average_x
_platon_squeeze_void_average_y
_platon_squeeze_void_average_z
_platon_squeeze_void_volume
_platon_squeeze_void_count_electrons
_platon_squeeze_void_content
1 -0.006 0.000 0.500 677 135 ' '
2 -0.006 0.500 0.000 677 135 ' '
3 0.246 0.525 0.343 32 1 ' '
4 0.246 0.975 0.843 32 1 ' '
5 0.215 0.717 0.625 9 0 ' '
6 0.215 0.783 0.125 9 0 ' '
7 0.753 0.025 0.157 32 1 ' '
8 0.753 0.475 0.657 32 1 ' '
9 0.785 0.217 0.875 9 0 ' '
10 0.785 0.283 0.375 9 0 ' '
